data_7250640
loop_
_publ_author_name
'Wu, Yingcong'
'Ma, Wanzun'
'Wei, Dehui'
'Liu, Gen'
'Wei, Huiqi'
'Zhao, Xinyun'
'Wu, Lamei'
'Huang, Zhengxi'
'Zhang, Zhan'

_publ_section_title
;
 A self-assembled supramolecular capsule that cocrystallizes with
 1,4-disubstituted benzene derivatives
;
_journal_issue 15
_journal_name_full CrystEngComm
_journal_page_first 2287
_journal_page_last 2291
_journal_paper_doi 10.1039/D5CE00115C
_journal_volume 27
_journal_year 2025
_chemical_formula_moiety 'C43 H57 N5 O4, C4 H3 O'
_chemical_formula_sum 'C47 H60 N5 O5'
_chemical_formula_weight 775.00
_space_group_crystal_system triclinic
_space_group_IT_number 2
_space_group_name_Hall '-P 1'
_space_group_name_H-M_alt 'P -1'
_atom_sites_solution_hydrogens geom
_atom_sites_solution_primary dual
_audit_creation_date 2021-09-24
_audit_creation_method
; 
Olex2 1.3 
(compiled 2020.11.12 svn.r5f609507 for OlexSys, GUI svn.r6272) 
;
_audit_update_record
;
2025-01-23 deposited with the CCDC.	2025-03-14 downloaded from the CCDC.
;
_cell_angle_alpha 96.2640(10)
_cell_angle_beta 111.7590(10)
_cell_angle_gamma 113.2860(10)
_cell_formula_units_Z 2
_cell_length_a 12.8152(5)
_cell_length_b 14.8332(6)
_cell_length_c 14.9878(6)
_cell_measurement_reflns_used 9925
_cell_measurement_temperature 200(2)
_cell_measurement_theta_max 56.84
_cell_measurement_theta_min 2.96
_cell_volume 2318.80(16)
_computing_cell_refinement 'SAINT V8.40B (?, 2016)'
_computing_data_collection 'Bruker APEX2'
_computing_data_reduction 'SAINT V8.40B (?, 2016)'
_computing_molecular_graphics 'Olex2 1.3 (Dolomanov et al., 2009)'
_computing_publication_material 'Olex2 1.3 (Dolomanov et al., 2009)'
_computing_structure_refinement 'XL  (Sheldrick, 2008)'
_computing_structure_solution 'XM  (Sheldrick, 2008)'
_diffrn_ambient_temperature 200(2)
_diffrn_measured_fraction_theta_full 0.996
_diffrn_measured_fraction_theta_max 0.993
_diffrn_measurement_device_type 'Bruker APEX-II CCD'
_diffrn_measurement_method '\f and \w scans'
_diffrn_radiation_type GaK\a
_diffrn_radiation_wavelength 1.34139
_diffrn_reflns_av_R_equivalents 0.0503
_diffrn_reflns_av_unetI/netI 0.0399
_diffrn_reflns_Laue_measured_fraction_full 0.996
_diffrn_reflns_Laue_measured_fraction_max 0.993
_diffrn_reflns_limit_h_max 16
_diffrn_reflns_limit_h_min -16
_diffrn_reflns_limit_k_max 18
_diffrn_reflns_limit_k_min -18
_diffrn_reflns_limit_l_max 18
_diffrn_reflns_limit_l_min -17
_diffrn_reflns_number 43913
_diffrn_reflns_point_group_measured_fraction_full 0.996
_diffrn_reflns_point_group_measured_fraction_max 0.993
_diffrn_reflns_theta_full 53.594
_diffrn_reflns_theta_max 57.043
_diffrn_reflns_theta_min 2.958
_diffrn_source_current 3.57
_diffrn_source_power 0.2497215
_diffrn_source_voltage 69.95
_diffrn_standards_number 0
_exptl_absorpt_coefficient_mu 0.365
_exptl_absorpt_correction_T_max 0.7512
_exptl_absorpt_correction_T_min 0.6692
_exptl_absorpt_correction_type multi-scan
_exptl_absorpt_process_details 'SADABS-2016/2 (Bruker,2016/2)'
_exptl_crystal_density_diffrn 1.110
_exptl_crystal_description block
_exptl_crystal_F_000 834
_exptl_crystal_size_max 0.3
_exptl_crystal_size_mid 0.2
_exptl_crystal_size_min 0.2
_refine_diff_density_max 0.331
_refine_diff_density_min -0.291
_refine_diff_density_rms 0.060
_refine_ls_extinction_method none
_refine_ls_goodness_of_fit_ref 1.060
_refine_ls_hydrogen_treatment constr
_refine_ls_matrix_type full
_refine_ls_number_parameters 524
_refine_ls_number_reflns 9436
_refine_ls_number_restraints 0
_refine_ls_restrained_S_all 1.060
_refine_ls_R_factor_all 0.0740
_refine_ls_R_factor_gt 0.0592
_refine_ls_shift/su_max 0.002
_refine_ls_shift/su_mean 0.000
_refine_ls_structure_factor_coef Fsqd
_refine_ls_weighting_details 'w=1/[\s^2^(Fo^2^)+(0.1221P)^2^+0.4157P] where P=(Fo^2^+2Fc^2^)/3'
_refine_ls_weighting_scheme calc
_refine_ls_wR_factor_gt 0.1792
_refine_ls_wR_factor_ref 0.1943
_reflns_Friedel_coverage 0.000
_reflns_number_gt 7289
_reflns_number_total 9436
_reflns_threshold_expression 'I > 2\s(I)'
_cod_data_source_file d5ce00115c2.cif
_cod_data_source_block 210923e_0m
_cod_database_code 7250640
_shelx_shelxl_version_number 2018/3
_shelx_space_group_comment
; 
The symmetry employed for this shelxl refinement is uniquely defined 
by the following loop, which should always be used as a source of 
symmetry information in preference to the above space-group names. 
They are only intended as comments. 
;
_shelx_estimated_absorpt_t_max 0.931
_shelx_estimated_absorpt_t_min 0.898
_olex2_refinement_description
; 
1. Fixed Uiso 
 At 1.2 times of: 
  All C(H) groups, All C(H,H) groups, All N(H) groups 
 At 1.5 times of: 
  All C(H,H,H) groups 
2.a Secondary CH2 refined with riding coordinates: 
 C5(H5A,H5B), C7(H7A,H7B), C10(H10A,H10B), C16(H16A,H16B), C18(H18A,H18B), 
 C29(H29A,H29B), C31(H31A,H31B), C37(H37A,H37B), C39(H39A,H39B), C42(H42A,H42B) 
2.b Aromatic/amide H refined with riding coordinates: 
 C21(H21), C22(H22), C23(H23), N1(H1), N2(H2), N4(H4), N5(H5), C44(H44), 
 C46(H46), C47(H47) 
2.c Idealised Me refined as rotating group: 
 C6(H6A,H6B,H6C), C8(H8A,H8B,H8C), C11(H11A,H11B,H11C), C17(H17A,H17B,H17C), 
 C19(H19A,H19B,H19C), C30(H30A,H30B,H30C), C32(H32A,H32B,H32C), C38(H38A,H38B, 
 H38C), C40(H40A,H40B,H40C), C43(H43A,H43B,H43C) 
;
_smtbx_masks_void_probe_radius 1.2
_smtbx_masks_void_truncation_radius 1.2
_olex2_submission_special_instructions 'No special instructions were received'

loop_
_space_group_symop_operation_xyz
'x, y, z'
'-x, -y, -z'

loop_
_atom_site_label
_atom_site_type_symbol
_atom_site_fract_x
_atom_site_fract_y
_atom_site_fract_z
_atom_site_U_iso_or_equiv
_atom_site_adp_type
_atom_site_occupancy
_atom_site_site_symmetry_order
_atom_site_calc_flag
_atom_site_refinement_flags_posn
_atom_site_refinement_flags_adp
_atom_site_refinement_flags_occupancy
_atom_site_disorder_assembly
_atom_site_disorder_group
C1 C 0.88161(16) 0.77943(13) 0.74370(14) 0.0376(4) Uani 1 1 d . . . . .
C2 C 0.82794(16) 0.75591(13) 0.81052(14) 0.0367(4) Uani 1 1 d . . . . .
C3 C 0.70619(15) 0.74764(12) 0.76520(13) 0.0329(4) Uani 1 1 d . . . . .
C4 C 0.79080(16) 0.78254(13) 0.65874(14) 0.0365(4) Uani 1 1 d . . . . .
C5 C 0.89105(19) 0.74786(16) 0.91358(16) 0.0489(5) Uani 1 1 d . . . . .
H5A H 0.826632 0.693373 0.925507 0.059 Uiso 1 1 calc R U . . .
H5B H 0.956473 0.727041 0.916591 0.059 Uiso 1 1 calc R U . . .
C6 C 0.9525(3) 0.8461(2) 0.9952(2) 0.0817(8) Uani 1 1 d . . . . .
H6A H 1.021190 0.899055 0.987053 0.123 Uiso 1 1 calc R U . . .
H6B H 0.987804 0.835265 1.060854 0.123 Uiso 1 1 calc R U . . .
H6C H 0.888935 0.868482 0.991309 0.123 Uiso 1 1 calc R U . . .
C7 C 1.01330(18) 0.79668(17) 0.76271(17) 0.0495(5) Uani 1 1 d . . . . .
H7A H 1.048231 0.849565 0.732066 0.059 Uiso 1 1 calc R U . . .
H7B H 1.069551 0.823568 0.836201 0.059 Uiso 1 1 calc R U . . .
C8 C 1.0151(2) 0.7003(2) 0.7207(2) 0.0725(7) Uani 1 1 d . . . . .
H8A H 0.956513 0.671368 0.648497 0.109 Uiso 1 1 calc R U . . .
H8B H 0.988341 0.649864 0.755308 0.109 Uiso 1 1 calc R U . . .
H8C H 1.101592 0.717183 0.731024 0.109 Uiso 1 1 calc R U . . .
C9 C 0.78422(18) 0.79640(15) 0.56356(15) 0.0420(4) Uani 1 1 d . . . . .
C10 C 0.8891(3) 0.8202(3) 0.4587(2) 0.0857(10) Uani 1 1 d . . . . .
H10A H 0.809217 0.819824 0.414308 0.103 Uiso 1 1 calc R U . . .
H10B H 0.961416 0.886521 0.470254 0.103 Uiso 1 1 calc R U . . .
C11 C 0.8990(6) 0.7390(4) 0.4112(3) 0.151(2) Uani 1 1 d . . . . .
H11A H 0.827288 0.673306 0.399680 0.227 Uiso 1 1 calc R U . . .
H11B H 0.979231 0.740571 0.454268 0.227 Uiso 1 1 calc R U . . .
H11C H 0.897244 0.746404 0.346591 0.227 Uiso 1 1 calc R U . . .
C12 C 0.60865(15) 0.72500(12) 0.80015(13) 0.0329(4) Uani 1 1 d . . . . .
C13 C 0.54460(16) 0.77859(12) 0.81153(14) 0.0344(4) Uani 1 1 d . . . . .
C14 C 0.45567(16) 0.71940(12) 0.84429(13) 0.0346(4) Uani 1 1 d . . . . .
C15 C 0.46986(15) 0.63223(12) 0.85357(13) 0.0325(4) Uani 1 1 d . . . . .
C16 C 0.56787(18) 0.88102(13) 0.79449(16) 0.0440(4) Uani 1 1 d . . . . .
H16A H 0.494689 0.892287 0.788468 0.053 Uiso 1 1 calc R U . . .
H16B H 0.572751 0.880127 0.730035 0.053 Uiso 1 1 calc R U . . .
C17 C 0.6886(3) 0.96939(18) 0.8777(2) 0.0827(9) Uani 1 1 d . . . . .
H17A H 0.696411 1.034383 0.864383 0.124 Uiso 1 1 calc R U . . .
H17B H 0.762187 0.961581 0.880759 0.124 Uiso 1 1 calc R U . . .
H17C H 0.685643 0.969583 0.942170 0.124 Uiso 1 1 calc R U . . .
C18 C 0.35823(18) 0.74491(14) 0.85670(15) 0.0407(4) Uani 1 1 d . . . . .
H18A H 0.324142 0.771663 0.801185 0.049 Uiso 1 1 calc R U . . .
H18B H 0.286571 0.680632 0.849911 0.049 Uiso 1 1 calc R U . . .
C19 C 0.4069(2) 0.82230(19) 0.95520(18) 0.0600(6) Uani 1 1 d . . . . .
H19A H 0.337494 0.833996 0.956872 0.090 Uiso 1 1 calc R U . . .
H19B H 0.476065 0.887221 0.961938 0.090 Uiso 1 1 calc R U . . .
H19C H 0.438949 0.796031 1.010899 0.090 Uiso 1 1 calc R U . . .
C20 C 0.40357(15) 0.53993(12) 0.87749(13) 0.0319(4) Uani 1 1 d . . . . .
C21 C 0.33596(16) 0.53562(13) 0.93301(14) 0.0369(4) Uani 1 1 d . . . . .
H21 H 0.330397 0.594386 0.957958 0.044 Uiso 1 1 calc R U . . .
C22 C 0.27744(17) 0.44393(14) 0.95074(15) 0.0404(4) Uani 1 1 d . . . . .
H22 H 0.229735 0.438933 0.987369 0.049 Uiso 1 1 calc R U . . .
C23 C 0.28778(17) 0.35916(13) 0.91551(14) 0.0379(4) Uani 1 1 d . . . . .
H23 H 0.246761 0.295527 0.926664 0.045 Uiso 1 1 calc R U . . .
C24 C 0.36002(15) 0.36957(12) 0.86316(13) 0.0316(3) Uani 1 1 d . . . . .
C25 C 0.38633(15) 0.28902(12) 0.82673(13) 0.0329(4) Uani 1 1 d . . . . .
C26 C 0.34897(16) 0.18690(13) 0.82516(14) 0.0361(4) Uani 1 1 d . . . . .
C27 C 0.41501(17) 0.15289(13) 0.78260(14) 0.0373(4) Uani 1 1 d . . . . .
C28 C 0.49037(16) 0.23478(12) 0.76077(13) 0.0330(4) Uani 1 1 d . . . . .
C29 C 0.25837(19) 0.12189(14) 0.86124(17) 0.0465(5) Uani 1 1 d . . . . .
H29A H 0.279432 0.162165 0.928289 0.056 Uiso 1 1 calc R U . . .
H29B H 0.271051 0.061062 0.869296 0.056 Uiso 1 1 calc R U . . .
C30 C 0.1187(2) 0.08535(17) 0.79089(19) 0.0593(6) Uani 1 1 d . . . . .
H30A H 0.098183 0.048956 0.723186 0.089 Uiso 1 1 calc R U . . .
H30B H 0.103074 0.144783 0.788417 0.089 Uiso 1 1 calc R U . . .
H30C H 0.065051 0.038782 0.815784 0.089 Uiso 1 1 calc R U . . .
C31 C 0.4061(2) 0.04797(14) 0.76371(18) 0.0502(5) Uani 1 1 d . . . . .
H31A H 0.420423 0.027970 0.826387 0.060 Uiso 1 1 calc R U . . .
H31B H 0.474436 0.050952 0.746209 0.060 Uiso 1 1 calc R U . . .
C32 C 0.2770(3) -0.03447(17) 0.6788(2) 0.0801(8) Uani 1 1 d . . . . .
H32A H 0.261005 -0.014237 0.616981 0.120 Uiso 1 1 calc R U . . .
H32B H 0.209397 -0.041488 0.697879 0.120 Uiso 1 1 calc R U . . .
H32C H 0.277982 -0.100383 0.667450 0.120 Uiso 1 1 calc R U . . .
C33 C 0.58366(16) 0.24843(12) 0.72214(13) 0.0331(4) Uani 1 1 d . . . . .
C34 C 0.70929(16) 0.26618(12) 0.77245(13) 0.0341(4) Uani 1 1 d . . . . .
C35 C 0.76411(16) 0.28846(13) 0.70602(14) 0.0360(4) Uani 1 1 d . . . . .
C36 C 0.67004(16) 0.28199(13) 0.61691(14) 0.0356(4) Uani 1 1 d . . . . .
C37 C 0.77206(18) 0.26537(15) 0.87841(14) 0.0434(4) Uani 1 1 d . . . . .
H37A H 0.825043 0.230859 0.881900 0.052 Uiso 1 1 calc R U . . .
H37B H 0.705284 0.224174 0.896810 0.052 Uiso 1 1 calc R U . . .
C38 C 0.8541(3) 0.36997(19) 0.95404(18) 0.0677(6) Uani 1 1 d . . . . .
H38A H 0.926209 0.408870 0.941052 0.101 Uiso 1 1 calc R U . . .
H38B H 0.886084 0.363104 1.021946 0.101 Uiso 1 1 calc R U . . .
H38C H 0.803855 0.406418 0.948650 0.101 Uiso 1 1 calc R U . . .
C39 C 0.90008(17) 0.31650(15) 0.72901(16) 0.0446(4) Uani 1 1 d . . . . .
H39A H 0.900481 0.277976 0.670981 0.053 Uiso 1 1 calc R U . . .
H39B H 0.937483 0.295148 0.788058 0.053 Uiso 1 1 calc R U . . .
C40 C 0.9828(2) 0.43123(18) 0.75073(19) 0.0588(6) Uani 1 1 d . . . . .
H40A H 0.947335 0.452682 0.692059 0.088 Uiso 1 1 calc R U . . .
H40B H 1.069645 0.444992 0.764870 0.088 Uiso 1 1 calc R U . . .
H40C H 0.984744 0.469801 0.809241 0.088 Uiso 1 1 calc R U . . .
C41 C 0.66384(17) 0.29084(14) 0.52025(14) 0.0384(4) Uani 1 1 d . . . . .
C42 C 0.7790(2) 0.32764(17) 0.42385(16) 0.0511(5) Uani 1 1 d . . . . .
H42A H 0.697138 0.274215 0.367627 0.061 Uiso 1 1 calc R U . . .
H42B H 0.847890 0.314886 0.420565 0.061 Uiso 1 1 calc R U . . .
C43 C 0.8001(3) 0.4305(2) 0.4118(2) 0.0755(7) Uani 1 1 d . . . . .
H43A H 0.817902 0.437939 0.354013 0.113 Uiso 1 1 calc R U . . .
H43B H 0.872768 0.484069 0.472872 0.113 Uiso 1 1 calc R U . . .
H43C H 0.723683 0.437539 0.400462 0.113 Uiso 1 1 calc R U . . .
N1 N 0.68538(13) 0.76339(10) 0.67414(11) 0.0341(3) Uani 1 1 d . . . . .
H1 H 0.615068 0.761659 0.631250 0.041 Uiso 1 1 calc R U . . .
N2 N 0.56226(13) 0.63736(10) 0.82601(11) 0.0321(3) Uani 1 1 d . . . . .
H2 H 0.588138 0.590601 0.825093 0.038 Uiso 1 1 calc R U . . .
N3 N 0.41548(13) 0.45837(10) 0.84391(11) 0.0327(3) Uani 1 1 d . . . . .
N4 N 0.47044(13) 0.31538(10) 0.78699(11) 0.0341(3) Uani 1 1 d . . . . .
H4 H 0.506909 0.376178 0.779307 0.041 Uiso 1 1 calc R U . . .
N5 N 0.56096(13) 0.25737(11) 0.62853(11) 0.0350(3) Uani 1 1 d . . . . .
H5 H 0.488119 0.248826 0.582392 0.042 Uiso 1 1 calc R U . . .
O1 O 0.69303(13) 0.79437(13) 0.49683(11) 0.0575(4) Uani 1 1 d . . . . .
O2 O 0.88949(16) 0.81093(16) 0.55453(13) 0.0691(5) Uani 1 1 d . . . . .
O3 O 0.56802(13) 0.27385(13) 0.44692(11) 0.0546(4) Uani 1 1 d . . . . .
O4 O 0.77642(12) 0.31947(11) 0.51849(10) 0.0492(3) Uani 1 1 d . . . . .
C44 C 0.3766(2) 0.47457(15) 0.48140(18) 0.0519(5) Uani 1 1 d . . . . .
H44 H 0.291402 0.457183 0.468053 0.062 Uiso 1 1 calc R U . . .
C45 C 0.41572(18) 0.49726(13) 0.40772(17) 0.0467(5) Uani 1 1 d . . . . .
C46 C 0.54100(19) 0.52309(15) 0.42706(18) 0.0519(5) Uani 1 1 d . . . . .
H46 H 0.568814 0.538849 0.377467 0.062 Uiso 1 1 calc R U . . .
C47 C 0.32379(19) 0.49312(14) 0.30996(18) 0.0493(5) Uani 1 1 d . . . . .
H47 H 0.241714 0.479720 0.302680 0.059 Uiso 1 1 calc R U . . .
O5 O 0.34412(13) 0.50535(10) 0.23825(12) 0.0515(4) Uani 1 1 d . . . . .

loop_
_atom_site_aniso_label
_atom_site_aniso_U_11
_atom_site_aniso_U_22
_atom_site_aniso_U_33
_atom_site_aniso_U_23
_atom_site_aniso_U_13
_atom_site_aniso_U_12
C1 0.0322(8) 0.0391(9) 0.0476(11) 0.0179(8) 0.0217(8) 0.0178(7)
C2 0.0333(8) 0.0384(9) 0.0428(10) 0.0171(8) 0.0194(8) 0.0177(7)
C3 0.0343(8) 0.0311(8) 0.0404(10) 0.0143(7) 0.0214(8) 0.0169(7)
C4 0.0335(8) 0.0397(9) 0.0459(11) 0.0179(8) 0.0237(8) 0.0195(7)
C5 0.0409(10) 0.0612(12) 0.0503(12) 0.0253(10) 0.0217(9) 0.0262(9)
C6 0.0832(19) 0.093(2) 0.0534(16) 0.0144(14) 0.0171(14) 0.0419(16)
C7 0.0331(9) 0.0645(12) 0.0606(13) 0.0300(11) 0.0259(9) 0.0244(9)
C8 0.0508(12) 0.0828(17) 0.106(2) 0.0302(15) 0.0418(14) 0.0449(12)
C9 0.0412(9) 0.0502(10) 0.0497(12) 0.0238(9) 0.0281(9) 0.0260(8)
C10 0.096(2) 0.151(3) 0.084(2) 0.079(2) 0.0730(18) 0.084(2)
C11 0.276(7) 0.205(5) 0.086(3) 0.076(3) 0.112(4) 0.180(5)
C12 0.0326(8) 0.0322(8) 0.0393(10) 0.0142(7) 0.0190(7) 0.0169(7)
C13 0.0370(8) 0.0334(8) 0.0413(10) 0.0151(7) 0.0212(8) 0.0200(7)
C14 0.0364(8) 0.0354(8) 0.0393(10) 0.0127(7) 0.0198(8) 0.0206(7)
C15 0.0331(8) 0.0343(8) 0.0387(10) 0.0131(7) 0.0211(7) 0.0186(7)
C16 0.0518(11) 0.0374(9) 0.0600(13) 0.0229(9) 0.0333(10) 0.0271(8)
C17 0.0775(17) 0.0393(12) 0.101(2) 0.0228(13) 0.0215(16) 0.0169(12)
C18 0.0432(9) 0.0473(10) 0.0475(11) 0.0200(9) 0.0258(9) 0.0293(8)
C19 0.0711(14) 0.0724(15) 0.0581(14) 0.0162(12) 0.0373(12) 0.0469(13)
C20 0.0299(8) 0.0329(8) 0.0366(9) 0.0121(7) 0.0166(7) 0.0165(7)
C21 0.0400(9) 0.0378(9) 0.0445(11) 0.0150(8) 0.0257(8) 0.0220(7)
C22 0.0438(9) 0.0442(9) 0.0503(11) 0.0195(8) 0.0326(9) 0.0243(8)
C23 0.0394(9) 0.0362(8) 0.0469(11) 0.0172(8) 0.0265(8) 0.0183(7)
C24 0.0297(7) 0.0308(8) 0.0364(9) 0.0124(7) 0.0159(7) 0.0146(6)
C25 0.0347(8) 0.0339(8) 0.0374(10) 0.0140(7) 0.0211(7) 0.0175(7)
C26 0.0392(9) 0.0339(8) 0.0428(10) 0.0166(8) 0.0231(8) 0.0186(7)
C27 0.0404(9) 0.0330(8) 0.0459(11) 0.0152(8) 0.0235(8) 0.0195(7)
C28 0.0350(8) 0.0316(8) 0.0372(10) 0.0112(7) 0.0187(7) 0.0175(7)
C29 0.0554(11) 0.0398(9) 0.0636(13) 0.0252(9) 0.0406(11) 0.0250(9)
C30 0.0502(12) 0.0479(11) 0.0786(17) 0.0158(11) 0.0396(12) 0.0132(9)
C31 0.0662(13) 0.0357(9) 0.0708(15) 0.0229(10) 0.0454(12) 0.0291(9)
C32 0.0757(17) 0.0390(11) 0.117(2) -0.0003(13) 0.0544(17) 0.0153(11)
C33 0.0365(8) 0.0296(8) 0.0369(10) 0.0102(7) 0.0195(8) 0.0162(7)
C34 0.0357(8) 0.0315(8) 0.0371(10) 0.0096(7) 0.0176(8) 0.0169(7)
C35 0.0337(8) 0.0348(8) 0.0412(10) 0.0087(7) 0.0183(8) 0.0171(7)
C36 0.0326(8) 0.0386(9) 0.0387(10) 0.0103(7) 0.0190(8) 0.0175(7)
C37 0.0431(10) 0.0496(10) 0.0411(11) 0.0177(9) 0.0192(9) 0.0238(8)
C38 0.0787(16) 0.0643(14) 0.0430(13) 0.0053(11) 0.0189(12) 0.0292(13)
C39 0.0352(9) 0.0547(11) 0.0483(12) 0.0180(9) 0.0201(9) 0.0236(8)
C40 0.0387(10) 0.0608(13) 0.0609(14) 0.0170(11) 0.0192(10) 0.0125(9)
C41 0.0370(9) 0.0444(9) 0.0391(10) 0.0110(8) 0.0210(8) 0.0209(8)
C42 0.0508(11) 0.0664(13) 0.0452(12) 0.0174(10) 0.0319(10) 0.0263(10)
C43 0.097(2) 0.0721(16) 0.0726(18) 0.0284(14) 0.0567(17) 0.0350(15)
N1 0.0317(7) 0.0383(7) 0.0417(9) 0.0181(6) 0.0204(6) 0.0200(6)
N2 0.0343(7) 0.0311(7) 0.0432(9) 0.0164(6) 0.0235(7) 0.0198(6)
N3 0.0331(7) 0.0328(7) 0.0387(8) 0.0135(6) 0.0197(6) 0.0176(6)
N4 0.0367(7) 0.0307(7) 0.0436(9) 0.0150(6) 0.0248(7) 0.0168(6)
N5 0.0323(7) 0.0414(8) 0.0358(8) 0.0111(6) 0.0176(6) 0.0195(6)
O1 0.0438(7) 0.0906(11) 0.0515(9) 0.0371(8) 0.0262(7) 0.0354(8)
O2 0.0651(10) 0.1285(15) 0.0677(11) 0.0621(11) 0.0516(9) 0.0662(10)
O3 0.0430(8) 0.0876(11) 0.0418(8) 0.0229(7) 0.0220(7) 0.0352(8)
O4 0.0383(7) 0.0685(9) 0.0423(8) 0.0165(7) 0.0237(6) 0.0215(6)
C44 0.0420(10) 0.0476(11) 0.0721(15) 0.0131(10) 0.0369(11) 0.0176(9)
C45 0.0443(10) 0.0333(9) 0.0670(14) 0.0088(9) 0.0343(10) 0.0154(8)
C46 0.0490(11) 0.0454(10) 0.0714(15) 0.0155(10) 0.0412(11) 0.0192(9)
C47 0.0461(10) 0.0370(9) 0.0725(15) 0.0130(9) 0.0372(11) 0.0179(8)
O5 0.0552(8) 0.0398(7) 0.0711(10) 0.0172(7) 0.0406(8) 0.0218(6)

loop_
_atom_type_symbol
_atom_type_description
_atom_type_scat_dispersion_real
_atom_type_scat_dispersion_imag
_atom_type_scat_source
C C 0.0137 0.0067 'International Tables Vol C Tables 4.2.6.8 and 6.1.1.4'
H H 0.0000 0.0000 'International Tables Vol C Tables 4.2.6.8 and 6.1.1.4'
N N 0.0241 0.0134 'International Tables Vol C Tables 4.2.6.8 and 6.1.1.4'
O O 0.0389 0.0241 'International Tables Vol C Tables 4.2.6.8 and 6.1.1.4'

loop_
_geom_angle_atom_site_label_1
_geom_angle_atom_site_label_2
_geom_angle_atom_site_label_3
_geom_angle
_geom_angle_site_symmetry_1
_geom_angle_site_symmetry_3
_geom_angle_publ_flag
C2 C1 C7 125.32(17) . . ?
C4 C1 C2 107.33(14) . . ?
C4 C1 C7 127.35(16) . . ?
C1 C2 C5 127.11(16) . . ?
C3 C2 C1 107.09(15) . . ?
C3 C2 C5 125.68(16) . . ?
C2 C3 C12 130.83(16) . . ?
N1 C3 C2 108.08(14) . . ?
N1 C3 C12 121.08(14) . . ?
C1 C4 C9 134.39(15) . . ?
N1 C4 C1 107.62(15) . . ?
N1 C4 C9 117.93(15) . . ?
C2 C5 H5A 109.0 . . ?
C2 C5 H5B 109.0 . . ?
H5A C5 H5B 107.8 . . ?
C6 C5 C2 113.07(19) . . ?
C6 C5 H5A 109.0 . . ?
C6 C5 H5B 109.0 . . ?
C5 C6 H6A 109.5 . . ?
C5 C6 H6B 109.5 . . ?
C5 C6 H6C 109.5 . . ?
H6A C6 H6B 109.5 . . ?
H6A C6 H6C 109.5 . . ?
H6B C6 H6C 109.5 . . ?
C1 C7 H7A 108.9 . . ?
C1 C7 H7B 108.9 . . ?
H7A C7 H7B 107.8 . . ?
C8 C7 C1 113.20(17) . . ?
C8 C7 H7A 108.9 . . ?
C8 C7 H7B 108.9 . . ?
C7 C8 H8A 109.5 . . ?
C7 C8 H8B 109.5 . . ?
C7 C8 H8C 109.5 . . ?
H8A C8 H8B 109.5 . . ?
H8A C8 H8C 109.5 . . ?
H8B C8 H8C 109.5 . . ?
O1 C9 C4 124.27(16) . . ?
O1 C9 O2 122.31(17) . . ?
O2 C9 C4 113.42(16) . . ?
H10A C10 H10B 108.0 . . ?
C11 C10 H10A 109.4 . . ?
C11 C10 H10B 109.4 . . ?
C11 C10 O2 111.0(3) . . ?
O2 C10 H10A 109.4 . . ?
O2 C10 H10B 109.4 . . ?
C10 C11 H11A 109.5 . . ?
C10 C11 H11B 109.5 . . ?
C10 C11 H11C 109.5 . . ?
H11A C11 H11B 109.5 . . ?
H11A C11 H11C 109.5 . . ?
H11B C11 H11C 109.5 . . ?
C13 C12 C3 130.98(15) . . ?
N2 C12 C3 121.54(13) . . ?
N2 C12 C13 107.46(13) . . ?
C12 C13 C14 107.36(14) . . ?
C12 C13 C16 125.80(15) . . ?
C14 C13 C16 126.83(15) . . ?
C13 C14 C18 124.75(15) . . ?
C15 C14 C13 107.20(14) . . ?
C15 C14 C18 127.84(15) . . ?
C14 C15 C20 134.38(14) . . ?
N2 C15 C14 107.31(14) . . ?
N2 C15 C20 118.11(13) . . ?
C13 C16 H16A 109.0 . . ?
C13 C16 H16B 109.0 . . ?
C13 C16 C17 113.14(18) . . ?
H16A C16 H16B 107.8 . . ?
C17 C16 H16A 109.0 . . ?
C17 C16 H16B 109.0 . . ?
C16 C17 H17A 109.5 . . ?
C16 C17 H17B 109.5 . . ?
C16 C17 H17C 109.5 . . ?
H17A C17 H17B 109.5 . . ?
H17A C17 H17C 109.5 . . ?
H17B C17 H17C 109.5 . . ?
C14 C18 H18A 108.5 . . ?
C14 C18 H18B 108.5 . . ?
H18A C18 H18B 107.5 . . ?
C19 C18 C14 115.02(17) . . ?
C19 C18 H18A 108.5 . . ?
C19 C18 H18B 108.5 . . ?
C18 C19 H19A 109.5 . . ?
C18 C19 H19B 109.5 . . ?
C18 C19 H19C 109.5 . . ?
H19A C19 H19B 109.5 . . ?
H19A C19 H19C 109.5 . . ?
H19B C19 H19C 109.5 . . ?
C21 C20 C15 123.79(14) . . ?
N3 C20 C15 114.50(13) . . ?
N3 C20 C21 121.69(15) . . ?
C20 C21 H21 120.8 . . ?
C22 C21 C20 118.36(15) . . ?
C22 C21 H21 120.8 . . ?
C21 C22 H22 119.8 . . ?
C21 C22 C23 120.43(15) . . ?
C23 C22 H22 119.8 . . ?
C22 C23 H23 120.9 . . ?
C22 C23 C24 118.30(15) . . ?
C24 C23 H23 120.9 . . ?
C23 C24 C25 124.68(14) . . ?
N3 C24 C23 121.58(14) . . ?
N3 C24 C25 113.72(13) . . ?
C26 C25 C24 135.28(15) . . ?
N4 C25 C24 117.25(14) . . ?
N4 C25 C26 107.43(14) . . ?
C25 C26 C27 106.74(14) . . ?
C25 C26 C29 128.36(15) . . ?
C27 C26 C29 124.90(15) . . ?
C26 C27 C31 127.42(15) . . ?
C28 C27 C26 107.58(14) . . ?
C28 C27 C31 124.99(16) . . ?
C27 C28 C33 132.70(15) . . ?
N4 C28 C27 107.35(14) . . ?
N4 C28 C33 119.88(14) . . ?
C26 C29 H29A 108.8 . . ?
C26 C29 H29B 108.8 . . ?
C26 C29 C30 113.82(17) . . ?
H29A C29 H29B 107.7 . . ?
C30 C29 H29A 108.8 . . ?
C30 C29 H29B 108.8 . . ?
C29 C30 H30A 109.5 . . ?
C29 C30 H30B 109.5 . . ?
C29 C30 H30C 109.5 . . ?
H30A C30 H30B 109.5 . . ?
H30A C30 H30C 109.5 . . ?
H30B C30 H30C 109.5 . . ?
C27 C31 H31A 109.0 . . ?
C27 C31 H31B 109.0 . . ?
C27 C31 C32 112.95(18) . . ?
H31A C31 H31B 107.8 . . ?
C32 C31 H31A 109.0 . . ?
C32 C31 H31B 109.0 . . ?
C31 C32 H32A 109.5 . . ?
C31 C32 H32B 109.5 . . ?
C31 C32 H32C 109.5 . . ?
H32A C32 H32B 109.5 . . ?
H32A C32 H32C 109.5 . . ?
H32B C32 H32C 109.5 . . ?
C34 C33 C28 129.34(16) . . ?
N5 C33 C28 121.87(15) . . ?
N5 C33 C34 108.39(14) . . ?
C33 C34 C35 107.16(15) . . ?
C33 C34 C37 124.96(15) . . ?
C35 C34 C37 127.84(15) . . ?
C34 C35 C39 126.22(17) . . ?
C36 C35 C34 107.02(14) . . ?
C36 C35 C39 126.74(16) . . ?
C35 C36 C41 133.99(15) . . ?
N5 C36 C35 108.04(15) . . ?
N5 C36 C41 117.90(15) . . ?
C34 C37 H37A 108.7 . . ?
C34 C37 H37B 108.7 . . ?
C34 C37 C38 114.13(17) . . ?
H37A C37 H37B 107.6 . . ?
C38 C37 H37A 108.7 . . ?
C38 C37 H37B 108.7 . . ?
C37 C38 H38A 109.5 . . ?
C37 C38 H38B 109.5 . . ?
C37 C38 H38C 109.5 . . ?
H38A C38 H38B 109.5 . . ?
H38A C38 H38C 109.5 . . ?
H38B C38 H38C 109.5 . . ?
C35 C39 H39A 109.0 . . ?
C35 C39 H39B 109.0 . . ?
C35 C39 C40 112.94(16) . . ?
H39A C39 H39B 107.8 . . ?
C40 C39 H39A 109.0 . . ?
C40 C39 H39B 109.0 . . ?
C39 C40 H40A 109.5 . . ?
C39 C40 H40B 109.5 . . ?
C39 C40 H40C 109.5 . . ?
H40A C40 H40B 109.5 . . ?
H40A C40 H40C 109.5 . . ?
H40B C40 H40C 109.5 . . ?
O3 C41 C36 124.64(16) . . ?
O3 C41 O4 122.36(17) . . ?
O4 C41 C36 113.00(15) . . ?
H42A C42 H42B 107.9 . . ?
C43 C42 H42A 109.2 . . ?
C43 C42 H42B 109.2 . . ?
O4 C42 H42A 109.2 . . ?
O4 C42 H42B 109.2 . . ?
O4 C42 C43 111.87(18) . . ?
C42 C43 H43A 109.5 . . ?
C42 C43 H43B 109.5 . . ?
C42 C43 H43C 109.5 . . ?
H43A C43 H43B 109.5 . . ?
H43A C43 H43C 109.5 . . ?
H43B C43 H43C 109.5 . . ?
C3 N1 C4 109.86(14) . . ?
C3 N1 H1 125.1 . . ?
C4 N1 H1 125.1 . . ?
C12 N2 C15 110.65(12) . . ?
C12 N2 H2 124.7 . . ?
C15 N2 H2 124.7 . . ?
C20 N3 C24 119.60(13) . . ?
C25 N4 H4 124.6 . . ?
C28 N4 C25 110.90(13) . . ?
C28 N4 H4 124.6 . . ?
C33 N5 C36 109.37(14) . . ?
C33 N5 H5 125.3 . . ?
C36 N5 H5 125.3 . . ?
C9 O2 C10 117.39(18) . . ?
C41 O4 C42 117.09(15) . . ?
C45 C44 H44 119.4 . . ?
C46 C44 H44 119.4 2_666 . ?
C46 C44 C45 121.16(18) 2_666 . ?
C44 C45 C46 119.6(2) . . ?
C44 C45 C47 119.44(18) . . ?
C46 C45 C47 120.92(19) . . ?
C44 C46 C45 119.2(2) 2_666 . ?
C44 C46 H46 120.4 2_666 . ?
C45 C46 H46 120.4 . . ?
C45 C47 H47 117.2 . . ?
O5 C47 C45 125.57(18) . . ?
O5 C47 H47 117.2 . . ?

loop_
_geom_bond_atom_site_label_1
_geom_bond_atom_site_label_2
_geom_bond_distance
_geom_bond_site_symmetry_2
_geom_bond_publ_flag
C1 C2 1.413(2) . ?
C1 C4 1.391(3) . ?
C1 C7 1.510(2) . ?
C2 C3 1.398(2) . ?
C2 C5 1.498(3) . ?
C3 C12 1.463(2) . ?
C3 N1 1.355(2) . ?
C4 C9 1.440(3) . ?
C4 N1 1.379(2) . ?
C5 H5A 0.9900 . ?
C5 H5B 0.9900 . ?
C5 C6 1.493(4) . ?
C6 H6A 0.9800 . ?
C6 H6B 0.9800 . ?
C6 H6C 0.9800 . ?
C7 H7A 0.9900 . ?
C7 H7B 0.9900 . ?
C7 C8 1.510(3) . ?
C8 H8A 0.9800 . ?
C8 H8B 0.9800 . ?
C8 H8C 0.9800 . ?
C9 O1 1.211(2) . ?
C9 O2 1.340(2) . ?
C10 H10A 0.9900 . ?
C10 H10B 0.9900 . ?
C10 C11 1.405(5) . ?
C10 O2 1.456(3) . ?
C11 H11A 0.9800 . ?
C11 H11B 0.9800 . ?
C11 H11C 0.9800 . ?
C12 C13 1.387(2) . ?
C12 N2 1.365(2) . ?
C13 C14 1.424(2) . ?
C13 C16 1.498(2) . ?
C14 C15 1.389(2) . ?
C14 C18 1.506(2) . ?
C15 C20 1.462(2) . ?
C15 N2 1.3700(19) . ?
C16 H16A 0.9900 . ?
C16 H16B 0.9900 . ?
C16 C17 1.509(3) . ?
C17 H17A 0.9800 . ?
C17 H17B 0.9800 . ?
C17 H17C 0.9800 . ?
C18 H18A 0.9900 . ?
C18 H18B 0.9900 . ?
C18 C19 1.506(3) . ?
C19 H19A 0.9800 . ?
C19 H19B 0.9800 . ?
C19 H19C 0.9800 . ?
C20 C21 1.396(2) . ?
C20 N3 1.345(2) . ?
C21 H21 0.9500 . ?
C21 C22 1.379(2) . ?
C22 H22 0.9500 . ?
C22 C23 1.384(2) . ?
C23 H23 0.9500 . ?
C23 C24 1.396(2) . ?
C24 C25 1.467(2) . ?
C24 N3 1.348(2) . ?
C25 C26 1.391(2) . ?
C25 N4 1.365(2) . ?
C26 C27 1.430(2) . ?
C26 C29 1.505(2) . ?
C27 C28 1.382(2) . ?
C27 C31 1.501(2) . ?
C28 C33 1.467(2) . ?
C28 N4 1.365(2) . ?
C29 H29A 0.9900 . ?
C29 H29B 0.9900 . ?
C29 C30 1.522(3) . ?
C30 H30A 0.9800 . ?
C30 H30B 0.9800 . ?
C30 H30C 0.9800 . ?
C31 H31A 0.9900 . ?
C31 H31B 0.9900 . ?
C31 C32 1.534(4) . ?
C32 H32A 0.9800 . ?
C32 H32B 0.9800 . ?
C32 H32C 0.9800 . ?
C33 C34 1.397(2) . ?
C33 N5 1.356(2) . ?
C34 C35 1.415(2) . ?
C34 C37 1.495(3) . ?
C35 C36 1.390(2) . ?
C35 C39 1.510(2) . ?
C36 C41 1.445(3) . ?
C36 N5 1.381(2) . ?
C37 H37A 0.9900 . ?
C37 H37B 0.9900 . ?
C37 C38 1.497(3) . ?
C38 H38A 0.9800 . ?
C38 H38B 0.9800 . ?
C38 H38C 0.9800 . ?
C39 H39A 0.9900 . ?
C39 H39B 0.9900 . ?
C39 C40 1.524(3) . ?
C40 H40A 0.9800 . ?
C40 H40B 0.9800 . ?
C40 H40C 0.9800 . ?
C41 O3 1.214(2) . ?
C41 O4 1.345(2) . ?
C42 H42A 0.9900 . ?
C42 H42B 0.9900 . ?
C42 C43 1.485(3) . ?
C42 O4 1.448(2) . ?
C43 H43A 0.9800 . ?
C43 H43B 0.9800 . ?
C43 H43C 0.9800 . ?
N1 H1 0.8800 . ?
N2 H2 0.8800 . ?
N4 H4 0.8800 . ?
N5 H5 0.8800 . ?
C44 H44 0.9500 . ?
C44 C45 1.394(3) . ?
C44 C46 1.373(3) 2_666 ?
C45 C46 1.397(3) . ?
C45 C47 1.477(3) . ?
C46 H46 0.9500 . ?
C47 H47 0.9500 . ?
C47 O5 1.212(2) . ?

loop_
_geom_hbond_atom_site_label_D
_geom_hbond_atom_site_label_H
_geom_hbond_atom_site_label_A
_geom_hbond_distance_DH
_geom_hbond_distance_HA
_geom_hbond_distance_DA
_geom_hbond_angle_DHA
_geom_hbond_site_symmetry_A
_geom_hbond_publ_flag
N1 H1 O3 0.88 2.00 2.8526(19) 162.4 2_666 yes
N4 H4 O5 0.88 2.15 2.9584(19) 152.4 2_666 yes
N5 H5 O1 0.88 1.96 2.809(2) 163.0 2_666 yes

loop_
_geom_torsion_atom_site_label_1
_geom_torsion_atom_site_label_2
_geom_torsion_atom_site_label_3
_geom_torsion_atom_site_label_4
_geom_torsion
_geom_torsion_site_symmetry_1
_geom_torsion_site_symmetry_2
_geom_torsion_site_symmetry_3
_geom_torsion_site_symmetry_4
_geom_torsion_publ_flag
C1 C2 C3 C12 -179.80(17) . . . . ?
C1 C2 C3 N1 1.11(19) . . . . ?
C1 C2 C5 C6 93.3(3) . . . . ?
C1 C4 C9 O1 178.3(2) . . . . ?
C1 C4 C9 O2 -1.0(3) . . . . ?
C1 C4 N1 C3 -0.45(19) . . . . ?
C2 C1 C4 C9 -175.9(2) . . . . ?
C2 C1 C4 N1 1.12(19) . . . . ?
C2 C1 C7 C8 93.0(2) . . . . ?
C2 C3 C12 C13 125.2(2) . . . . ?
C2 C3 C12 N2 -56.7(3) . . . . ?
C2 C3 N1 C4 -0.42(19) . . . . ?
C3 C2 C5 C6 -82.4(3) . . . . ?
C3 C12 C13 C14 177.60(18) . . . . ?
C3 C12 C13 C16 -3.7(3) . . . . ?
C3 C12 N2 C15 -178.36(16) . . . . ?
C4 C1 C2 C3 -1.4(2) . . . . ?
C4 C1 C2 C5 -177.70(17) . . . . ?
C4 C1 C7 C8 -86.4(2) . . . . ?
C4 C9 O2 C10 176.8(2) . . . . ?
C5 C2 C3 C12 -3.4(3) . . . . ?
C5 C2 C3 N1 177.51(16) . . . . ?
C7 C1 C2 C3 179.13(17) . . . . ?
C7 C1 C2 C5 2.8(3) . . . . ?
C7 C1 C4 C9 3.6(3) . . . . ?
C7 C1 C4 N1 -179.39(17) . . . . ?
C9 C4 N1 C3 177.11(15) . . . . ?
C11 C10 O2 C9 -116.2(4) . . . . ?
C12 C3 N1 C4 -179.62(15) . . . . ?
C12 C13 C14 C15 1.0(2) . . . . ?
C12 C13 C14 C18 -174.14(17) . . . . ?
C12 C13 C16 C17 -74.8(3) . . . . ?
C13 C12 N2 C15 0.2(2) . . . . ?
C13 C14 C15 C20 -175.53(19) . . . . ?
C13 C14 C15 N2 -0.9(2) . . . . ?
C13 C14 C18 C19 -83.3(2) . . . . ?
C14 C13 C16 C17 103.6(2) . . . . ?
C14 C15 C20 C21 -24.9(3) . . . . ?
C14 C15 C20 N3 156.87(19) . . . . ?
C14 C15 N2 C12 0.5(2) . . . . ?
C15 C14 C18 C19 102.6(2) . . . . ?
C15 C20 C21 C22 -179.94(17) . . . . ?
C15 C20 N3 C24 178.89(15) . . . . ?
C16 C13 C14 C15 -177.69(18) . . . . ?
C16 C13 C14 C18 7.2(3) . . . . ?
C18 C14 C15 C20 -0.6(3) . . . . ?
C18 C14 C15 N2 174.04(17) . . . . ?
C20 C15 N2 C12 176.13(15) . . . . ?
C20 C21 C22 C23 1.1(3) . . . . ?
C21 C20 N3 C24 0.6(2) . . . . ?
C21 C22 C23 C24 0.9(3) . . . . ?
C22 C23 C24 C25 176.06(17) . . . . ?
C22 C23 C24 N3 -2.1(3) . . . . ?
C23 C24 C25 C26 4.3(3) . . . . ?
C23 C24 C25 N4 -172.75(17) . . . . ?
C23 C24 N3 C20 1.4(2) . . . . ?
C24 C25 C26 C27 -177.13(19) . . . . ?
C24 C25 C26 C29 2.3(3) . . . . ?
C24 C25 N4 C28 177.08(15) . . . . ?
C25 C24 N3 C20 -176.99(15) . . . . ?
C25 C26 C27 C28 0.5(2) . . . . ?
C25 C26 C27 C31 -179.31(19) . . . . ?
C25 C26 C29 C30 75.5(3) . . . . ?
C26 C25 N4 C28 -0.7(2) . . . . ?
C26 C27 C28 C33 175.92(19) . . . . ?
C26 C27 C28 N4 -1.0(2) . . . . ?
C26 C27 C31 C32 69.6(3) . . . . ?
C27 C26 C29 C30 -105.2(2) . . . . ?
C27 C28 C33 C34 -77.3(3) . . . . ?
C27 C28 C33 N5 110.8(2) . . . . ?
C27 C28 N4 C25 1.1(2) . . . . ?
C28 C27 C31 C32 -110.2(2) . . . . ?
C28 C33 C34 C35 -171.69(16) . . . . ?
C28 C33 C34 C37 6.0(3) . . . . ?
C28 C33 N5 C36 172.64(14) . . . . ?
C29 C26 C27 C28 -178.89(18) . . . . ?
C29 C26 C27 C31 1.3(3) . . . . ?
C31 C27 C28 C33 -4.2(3) . . . . ?
C31 C27 C28 N4 178.88(18) . . . . ?
C33 C28 N4 C25 -176.29(16) . . . . ?
C33 C34 C35 C36 -0.96(18) . . . . ?
C33 C34 C35 C39 177.65(16) . . . . ?
C33 C34 C37 C38 -98.8(2) . . . . ?
C34 C33 N5 C36 -0.76(18) . . . . ?
C34 C35 C36 C41 -176.27(18) . . . . ?
C34 C35 C36 N5 0.51(18) . . . . ?
C34 C35 C39 C40 -102.8(2) . . . . ?
C35 C34 C37 C38 78.4(2) . . . . ?
C35 C36 C41 O3 173.21(19) . . . . ?
C35 C36 C41 O4 -6.2(3) . . . . ?
C35 C36 N5 C33 0.15(18) . . . . ?
C36 C35 C39 C40 75.5(2) . . . . ?
C36 C41 O4 C42 178.32(16) . . . . ?
C37 C34 C35 C36 -178.57(16) . . . . ?
C37 C34 C35 C39 0.0(3) . . . . ?
C39 C35 C36 C41 5.1(3) . . . . ?
C39 C35 C36 N5 -178.09(16) . . . . ?
C41 C36 N5 C33 177.53(15) . . . . ?
C43 C42 O4 C41 86.6(2) . . . . ?
N1 C3 C12 C13 -55.8(3) . . . . ?
N1 C3 C12 N2 122.34(18) . . . . ?
N1 C4 C9 O1 1.5(3) . . . . ?
N1 C4 C9 O2 -177.76(16) . . . . ?
N2 C12 C13 C14 -0.7(2) . . . . ?
N2 C12 C13 C16 178.00(17) . . . . ?
N2 C15 C20 C21 160.91(16) . . . . ?
N2 C15 C20 N3 -17.3(2) . . . . ?
N3 C20 C21 C22 -1.9(3) . . . . ?
N3 C24 C25 C26 -177.38(19) . . . . ?
N3 C24 C25 N4 5.6(2) . . . . ?
N4 C25 C26 C27 0.1(2) . . . . ?
N4 C25 C26 C29 179.50(18) . . . . ?
N4 C28 C33 C34 99.2(2) . . . . ?
N4 C28 C33 N5 -72.7(2) . . . . ?
N5 C33 C34 C35 1.06(18) . . . . ?
N5 C33 C34 C37 178.76(15) . . . . ?
N5 C36 C41 O3 -3.3(3) . . . . ?
N5 C36 C41 O4 177.23(15) . . . . ?
O1 C9 O2 C10 -2.5(3) . . . . ?
O3 C41 O4 C42 -1.1(3) . . . . ?
C44 C45 C46 C44 0.1(3) . . . 2_666 ?
C44 C45 C47 O5 -175.51(18) . . . . ?
C46 C44 C45 C46 -0.1(3) 2_666 . . . ?
C46 C44 C45 C47 179.55(17) 2_666 . . . ?
C46 C45 C47 O5 4.2(3) . . . . ?
C47 C45 C46 C44 -179.55(17) . . . 2_666 ?

loop_
_smtbx_masks_void_nr
_smtbx_masks_void_average_x
_smtbx_masks_void_average_y
_smtbx_masks_void_average_z
_smtbx_masks_void_volume
_smtbx_masks_void_count_electrons
_smtbx_masks_void_content
1 -0.500 0.000 0.500 218.5 62.0 ?
